data_1544724
loop_
_publ_author_name
'Esposito, M\'elissa'
'Nothias, Louis-F\'elix'
'Nedev, Hirsto'
'Gallard, Jean-Fran\,cois'
'Leyssen, Pieter'
'Retailleau, Pascal'
'Costa, Jean'
'Roussi, Fanny'
'Iorga, Bogdan I.'
'Paolini, Julien'
'Litaudon, Marc'

_publ_section_title
;
 Euphorbia dendroides Latex as a Source of Jatrophane Esters: Isolation,
 Structural Analysis, Conformational Study, and Anti-CHIKV Activity.
;
_journal_issue 11
_journal_name_full 'Journal of natural products'
_journal_page_first 2873
_journal_paper_doi 10.1021/acs.jnatprod.6b00644
_journal_volume 79
_journal_year 2016
_chemical_absolute_configuration ad
_chemical_formula_moiety 'C36 H50 O16'
_chemical_formula_sum 'C36 H50 O16'
_chemical_formula_weight 738.76
_space_group_crystal_system orthorhombic
_space_group_IT_number 19
_space_group_name_Hall 'P 2ac 2ab'
_space_group_name_H-M_alt 'P 21 21 21'
_symmetry_space_group_name_Hall 'P 2ac 2ab'
_symmetry_space_group_name_H-M 'P 21 21 21'
_atom_sites_solution_hydrogens mixed
_atom_sites_solution_primary direct
_atom_sites_solution_secondary difmap
_audit_creation_method SHELXL-2014/7
_cell_angle_alpha 90
_cell_angle_beta 90
_cell_angle_gamma 90
_cell_formula_units_Z 4
_cell_length_a 18.3977(12)
_cell_length_b 16.9305(5)
_cell_length_c 12.7043(4)
_cell_measurement_reflns_used 8742
_cell_measurement_temperature 293(2)
_cell_measurement_theta_max 68.3
_cell_measurement_theta_min 2.4
_cell_volume 3957.2(3)
_computing_structure_refinement 'SHELXL-2014/7 (Sheldrick, 2014)'
_diffrn_ambient_temperature 293(2)
_diffrn_detector_type 'RAPID II large area curved imaging plate detector '
_diffrn_measured_fraction_theta_full 0.991
_diffrn_measured_fraction_theta_max 0.990
_diffrn_measurement_device_type 'Rigaku rapid II RAXIS conversion'
_diffrn_measurement_method 'profile data from \w-scans'
_diffrn_radiation_monochromator 'OSMIC CMF  Mirrors'
_diffrn_radiation_source 'fine-focus rotating anode mm007 HF'
_diffrn_radiation_type CuK\a
_diffrn_radiation_wavelength 1.54187
_diffrn_reflns_av_R_equivalents 0.0738
_diffrn_reflns_av_unetI/netI 0.0732
_diffrn_reflns_Laue_measured_fraction_full 0.991
_diffrn_reflns_Laue_measured_fraction_max 0.990
_diffrn_reflns_limit_h_max 21
_diffrn_reflns_limit_h_min -20
_diffrn_reflns_limit_k_max 17
_diffrn_reflns_limit_k_min -20
_diffrn_reflns_limit_l_max 15
_diffrn_reflns_limit_l_min -15
_diffrn_reflns_number 19273
_diffrn_reflns_point_group_measured_fraction_full 0.950
_diffrn_reflns_point_group_measured_fraction_max 0.947
_diffrn_reflns_theta_full 67.687
_diffrn_reflns_theta_max 68.237
_diffrn_reflns_theta_min 3.548
_exptl_absorpt_coefficient_mu 0.822
_exptl_absorpt_correction_T_max 0.75
_exptl_absorpt_correction_T_min 0.52
_exptl_absorpt_correction_type multi-scan
_exptl_absorpt_process_details 'Fs_process (Higashi)'
_exptl_crystal_colour colourless
_exptl_crystal_density_diffrn 1.240
_exptl_crystal_description block
_exptl_crystal_F_000 1576
_exptl_crystal_size_max 0.50
_exptl_crystal_size_mid 0.50
_exptl_crystal_size_min 0.35
_refine_diff_density_max 0.488
_refine_diff_density_min -0.253
_refine_diff_density_rms 0.081
_refine_ls_abs_structure_details
;
 Flack x determined using 1624 quotients [(I+)-(I-)]/[(I+)+(I-)]
 (Parsons, Flack and Wagner, Acta Cryst. B69 (2013) 249-259).
;
_refine_ls_abs_structure_Flack 0.06(11)
_refine_ls_extinction_coef none
_refine_ls_extinction_expression Fc^*^=kFc[1+0.001xFc^2^\l^3^/sin(2\q)]^-1/4^
_refine_ls_goodness_of_fit_ref 1.035
_refine_ls_hydrogen_treatment mixed
_refine_ls_matrix_type full
_refine_ls_number_parameters 483
_refine_ls_number_reflns 6859
_refine_ls_number_restraints 2
_refine_ls_restrained_S_all 1.036
_refine_ls_R_factor_all 0.0680
_refine_ls_R_factor_gt 0.0530
_refine_ls_shift/su_max 0.000
_refine_ls_shift/su_mean 0.000
_refine_ls_structure_factor_coef Fsqd
_refine_ls_weighting_details 'w=1/[\s^2^(Fo^2^)+(0.0829P)^2^] where P=(Fo^2^+2Fc^2^)/3'
_refine_ls_weighting_scheme calc
_refine_ls_wR_factor_gt 0.1370
_refine_ls_wR_factor_ref 0.1607
_reflns_Friedel_coverage 0.714
_reflns_Friedel_fraction_full 0.898
_reflns_Friedel_fraction_max 0.893
_reflns_number_gt 5030
_reflns_number_total 6872
_reflns_threshold_expression 'I > 2\s(I)'
_cod_data_source_file np6b00644_si_002.cif
_cod_data_source_block Compound_15
_cod_database_code 1544724
_shelx_shelxl_version_number 2014/7
_shelx_space_group_comment
;
The symmetry employed for this shelxl refinement is uniquely defined
by the following loop, which should always be used as a source of
symmetry information in preference to the above space-group names.
They are only intended as comments.
;

loop_
_space_group_symop_operation_xyz
'x, y, z'
'-x+1/2, -y, z+1/2'
'-x, y+1/2, -z+1/2'
'x+1/2, -y+1/2, -z'

loop_
_atom_site_label
_atom_site_type_symbol
_atom_site_fract_x
_atom_site_fract_y
_atom_site_fract_z
_atom_site_U_iso_or_equiv
_atom_site_adp_type
_atom_site_occupancy
_atom_site_site_symmetry_order
_atom_site_calc_flag
_atom_site_refinement_flags_posn
_atom_site_refinement_flags_adp
O1 O 0.61085(16) 0.43972(17) 0.8477(2) 0.0548(7) Uani 1 1 d . .
C1 C 0.5818(2) 0.4467(2) 0.6664(3) 0.0518(10) Uani 1 1 d . .
H1A H 0.5726 0.4853 0.6115 0.062 Uiso 1 1 calc R U
H1B H 0.5355 0.4307 0.6960 0.062 Uiso 1 1 calc R U
O2 O 0.6853(2) 0.5094(2) 0.9532(3) 0.0756(10) Uani 1 1 d . .
C2 C 0.6288(2) 0.4827(2) 0.7508(3) 0.0511(10) Uani 1 1 d . .
O3 O 0.72294(19) 0.51036(18) 0.6327(3) 0.0659(8) Uani 1 1 d D .
H3O H 0.7656(19) 0.499(3) 0.612(5) 0.099 Uiso 1 1 d D U
C3 C 0.7055(2) 0.4585(2) 0.7163(3) 0.0481(9) Uani 1 1 d . .
H3 H 0.7404 0.4627 0.7742 0.058 Uiso 1 1 calc R U
O4 O 0.82377(15) 0.37861(16) 0.6640(2) 0.0534(7) Uani 1 1 d . .
C4 C 0.6945(2) 0.3721(2) 0.6815(3) 0.0428(8) Uani 1 1 d . .
H4 H 0.6862 0.3408 0.7454 0.051 Uiso 1 1 calc R U
O5 O 0.93836(18) 0.4091(2) 0.6378(3) 0.0893(12) Uani 1 1 d . .
C5 C 0.7609(2) 0.3358(2) 0.6245(3) 0.0458(9) Uani 1 1 d . .
H5 H 0.7562 0.3479 0.5494 0.055 Uiso 1 1 calc R U
O6 O 0.71842(15) 0.20396(16) 0.5798(2) 0.0532(7) Uani 1 1 d . .
C6 C 0.7763(2) 0.2458(2) 0.6348(3) 0.0482(9) Uani 1 1 d . .
O7 O 0.7540(2) 0.2428(2) 0.4177(3) 0.0892(12) Uani 1 1 d . .
C7 C 0.7674(2) 0.2153(2) 0.7500(3) 0.0455(9) Uani 1 1 d . .
H7 H 0.7217 0.2358 0.7786 0.055 Uiso 1 1 calc R U
O8 O 0.82681(16) 0.24703(18) 0.8102(2) 0.0578(7) Uani 1 1 d . .
C8 C 0.7677(2) 0.1249(2) 0.7613(3) 0.0498(9) Uani 1 1 d . .
H8 H 0.7455 0.1022 0.6981 0.060 Uiso 1 1 calc R U
C9 C 0.7274(2) 0.0923(3) 0.8581(3) 0.0545(10) Uani 1 1 d . .
H9 H 0.7469 0.0395 0.8726 0.065 Uiso 1 1 calc R U
O9 O 0.7525(2) 0.3215(2) 0.9092(3) 0.0811(11) Uani 1 1 d . .
C10 C 0.6443(2) 0.0849(3) 0.8503(3) 0.0562(11) Uani 1 1 d . .
O10 O 0.84254(15) 0.10043(17) 0.7651(3) 0.0606(8) Uani 1 1 d . .
C12 C 0.5728(2) 0.1901(3) 0.7511(4) 0.0562(10) Uani 1 1 d . .
H12 H 0.5615 0.1530 0.6996 0.067 Uiso 1 1 calc R U
O12 O 0.74349(17) 0.14151(18) 0.9485(2) 0.0644(8) Uani 1 1 d . .
C11 C 0.6108(2) 0.1658(3) 0.8336(4) 0.0543(10) Uani 1 1 d . .
H11 H 0.6176 0.2024 0.8873 0.065 Uiso 1 1 calc R U
O11 O 0.8113(2) -0.0200(2) 0.7067(3) 0.0910(12) Uani 1 1 d . .
C13 C 0.5469(2) 0.2730(3) 0.7350(3) 0.0547(10) Uani 1 1 d . .
H13 H 0.5662 0.3074 0.7903 0.066 Uiso 1 1 calc R U
O13 O 0.8219(3) 0.0535(4) 1.0132(4) 0.135(2) Uani 1 1 d . .
C14 C 0.5754(2) 0.2996(3) 0.6269(3) 0.0512(10) Uani 1 1 d . .
O14 O 0.56015(18) 0.2605(2) 0.5501(2) 0.0711(9) Uani 1 1 d . .
C15 C 0.6214(2) 0.3743(3) 0.6198(3) 0.0467(9) Uani 1 1 d . .
O15 O 0.64091(15) 0.38510(19) 0.5098(2) 0.0561(7) Uani 1 1 d . .
C16 C 0.6165(3) 0.5713(3) 0.7638(4) 0.0691(13) Uani 1 1 d . .
H16A H 0.6250 0.5973 0.6978 0.104 Uiso 1 1 calc R U
H16B H 0.6495 0.5916 0.8158 0.104 Uiso 1 1 calc R U
H16C H 0.5674 0.5807 0.7860 0.104 Uiso 1 1 calc R U
O16 O 0.5255(2) 0.4082(3) 0.4578(3) 0.0919(12) Uani 1 1 d . .
C18 C 0.6159(3) 0.0510(3) 0.9550(4) 0.0803(15) Uani 1 1 d . .
H18A H 0.5653 0.0382 0.9480 0.120 Uiso 1 1 calc R U
H18B H 0.6220 0.0894 1.0098 0.120 Uiso 1 1 calc R U
H18C H 0.6427 0.0041 0.9724 0.120 Uiso 1 1 calc R U
C17 C 0.8524(2) 0.2273(3) 0.5915(4) 0.0616(11) Uani 1 1 d . .
H17A H 0.8486 0.1857 0.5393 0.074 Uiso 1 1 calc R U
H17B H 0.8828 0.2080 0.6484 0.074 Uiso 1 1 calc R U
C19 C 0.6256(3) 0.0271(3) 0.7622(4) 0.0706(13) Uani 1 1 d . .
H19A H 0.6433 0.0473 0.6964 0.106 Uiso 1 1 calc R U
H19B H 0.5738 0.0206 0.7585 0.106 Uiso 1 1 calc R U
H19C H 0.6479 -0.0231 0.7764 0.106 Uiso 1 1 calc R U
C20 C 0.4629(2) 0.2777(3) 0.7332(5) 0.0770(14) Uani 1 1 d . .
H20A H 0.4446 0.2470 0.6754 0.116 Uiso 1 1 calc R U
H20B H 0.4481 0.3317 0.7250 0.116 Uiso 1 1 calc R U
H20C H 0.4439 0.2572 0.7980 0.116 Uiso 1 1 calc R U
C21 C 0.5880(3) 0.3962(4) 0.4370(4) 0.0772(15) Uani 1 1 d . .
C22 C 0.6207(4) 0.3913(5) 0.3285(4) 0.120(3) Uani 1 1 d . .
H22A H 0.5937 0.4243 0.2811 0.180 Uiso 1 1 calc R U
H22B H 0.6190 0.3376 0.3042 0.180 Uiso 1 1 calc R U
H22C H 0.6703 0.4087 0.3309 0.180 Uiso 1 1 calc R U
C23 C 0.6415(3) 0.4581(3) 0.9402(3) 0.0635(12) Uani 1 1 d . .
C24 C 0.6135(3) 0.4057(4) 1.0258(4) 0.0923(19) Uani 1 1 d . .
H24A H 0.5692 0.3810 1.0032 0.138 Uiso 1 1 calc R U
H24B H 0.6044 0.4367 1.0877 0.138 Uiso 1 1 calc R U
H24C H 0.6491 0.3659 1.0414 0.138 Uiso 1 1 calc R U
C25 C 0.8879(2) 0.3663(3) 0.6148(4) 0.0604(12) Uani 1 1 d . .
C26 C 0.8893(2) 0.2999(3) 0.5408(4) 0.0654(12) Uani 1 1 d . .
H26A H 0.9392 0.2872 0.5227 0.078 Uiso 1 1 calc R U
H26B H 0.8639 0.3142 0.4767 0.078 Uiso 1 1 calc R U
C27 C 0.8119(4) 0.2989(3) 0.8890(4) 0.0685(13) Uani 1 1 d . .
C28 C 0.8806(3) 0.3225(3) 0.9473(5) 0.100(2) Uani 1 1 d D .
H28 H 0.8694 0.3191 1.0225 0.120 Uiso 1 1 calc R U
C30 C 0.9461(4) 0.2696(5) 0.9284(9) 0.168(5) Uani 1 1 d D .
H30A H 0.9306 0.2155 0.9244 0.253 Uiso 1 1 calc R U
H30B H 0.9800 0.2755 0.9854 0.253 Uiso 1 1 calc R U
H30C H 0.9692 0.2842 0.8635 0.253 Uiso 1 1 calc R U
C31 C 0.7872(3) 0.1132(4) 1.0247(4) 0.0828(17) Uani 1 1 d . .
C32 C 0.7879(4) 0.1655(4) 1.1172(4) 0.099(2) Uani 1 1 d . .
H32A H 0.8097 0.2151 1.0987 0.149 Uiso 1 1 calc R U
H32B H 0.8154 0.1413 1.1727 0.149 Uiso 1 1 calc R U
H32C H 0.7389 0.1743 1.1406 0.149 Uiso 1 1 calc R U
C33 C 0.8573(3) 0.0249(3) 0.7367(4) 0.0681(13) Uani 1 1 d . .
C34 C 0.9347(3) 0.0058(4) 0.7501(6) 0.103(2) Uani 1 1 d . .
H34A H 0.9414 -0.0502 0.7446 0.154 Uiso 1 1 calc R U
H34B H 0.9507 0.0234 0.8181 0.154 Uiso 1 1 calc R U
H34C H 0.9625 0.0319 0.6964 0.154 Uiso 1 1 calc R U
C35 C 0.7163(3) 0.2026(3) 0.4722(4) 0.0691(13) Uani 1 1 d . .
C36 C 0.6619(4) 0.1438(4) 0.4349(4) 0.0947(19) Uani 1 1 d . .
H36A H 0.6564 0.1482 0.3600 0.142 Uiso 1 1 calc R U
H36B H 0.6160 0.1536 0.4683 0.142 Uiso 1 1 calc R U
H36C H 0.6782 0.0915 0.4523 0.142 Uiso 1 1 calc R U
C29 C 0.8962(4) 0.4070(4) 0.9247(6) 0.130(3) Uani 1 1 d D .
H29A H 0.9125 0.4123 0.8533 0.196 Uiso 1 1 calc R U
H29B H 0.9333 0.4257 0.9716 0.196 Uiso 1 1 calc R U
H29C H 0.8527 0.4376 0.9345 0.196 Uiso 1 1 calc R U

loop_
_atom_site_aniso_label
_atom_site_aniso_U_11
_atom_site_aniso_U_22
_atom_site_aniso_U_33
_atom_site_aniso_U_23
_atom_site_aniso_U_13
_atom_site_aniso_U_12
O1 0.0586(18) 0.0567(18) 0.0490(15) -0.0065(13) 0.0066(13) -0.0036(14)
C1 0.050(2) 0.046(2) 0.059(2) 0.0015(18) 0.000(2) 0.0072(19)
O2 0.085(2) 0.073(2) 0.069(2) -0.0148(17) -0.0095(19) -0.0102(19)
C2 0.051(2) 0.047(2) 0.055(2) 0.0009(18) 0.005(2) 0.0020(19)
O3 0.067(2) 0.0522(18) 0.078(2) 0.0138(15) 0.0184(18) -0.0020(16)
C3 0.048(2) 0.043(2) 0.053(2) 0.0007(17) -0.0013(19) -0.0044(18)
O4 0.0421(15) 0.0523(17) 0.0658(17) 0.0011(14) 0.0045(14) -0.0056(13)
C4 0.040(2) 0.043(2) 0.0449(18) 0.0013(16) -0.0042(17) -0.0013(16)
O5 0.0478(18) 0.099(3) 0.121(3) 0.000(2) 0.014(2) -0.0208(19)
C5 0.042(2) 0.044(2) 0.050(2) 0.0026(16) 0.0012(17) -0.0008(17)
O6 0.0579(16) 0.0528(16) 0.0490(14) -0.0073(12) -0.0022(13) -0.0031(14)
C6 0.047(2) 0.047(2) 0.051(2) -0.0025(17) -0.0005(18) -0.0027(18)
O7 0.119(3) 0.095(3) 0.0535(18) -0.0055(19) 0.007(2) -0.015(2)
C7 0.0364(19) 0.046(2) 0.054(2) -0.0002(17) -0.0042(18) -0.0022(16)
O8 0.0495(17) 0.0599(18) 0.0641(16) 0.0023(15) -0.0109(15) -0.0089(14)
C8 0.042(2) 0.049(2) 0.058(2) 0.0030(18) -0.0022(19) 0.0001(18)
C9 0.049(2) 0.050(2) 0.065(2) 0.005(2) -0.003(2) -0.0027(19)
O9 0.102(3) 0.075(2) 0.067(2) -0.0147(17) -0.018(2) 0.016(2)
C10 0.049(2) 0.055(3) 0.065(3) 0.005(2) 0.003(2) -0.008(2)
O10 0.0421(15) 0.0533(18) 0.087(2) 0.0102(16) 0.0004(15) 0.0045(13)
C12 0.047(2) 0.056(3) 0.066(3) 0.000(2) 0.005(2) -0.0068(19)
O12 0.073(2) 0.0613(19) 0.0593(16) 0.0086(14) -0.0088(16) -0.0046(16)
C11 0.047(2) 0.053(2) 0.063(3) 0.000(2) 0.008(2) -0.005(2)
O11 0.099(3) 0.065(2) 0.109(3) -0.015(2) 0.001(3) 0.013(2)
C13 0.043(2) 0.057(3) 0.064(2) -0.002(2) 0.003(2) -0.0064(19)
O13 0.126(4) 0.150(5) 0.128(4) 0.025(3) -0.043(3) 0.050(4)
C14 0.041(2) 0.054(2) 0.059(2) -0.003(2) -0.0055(19) 0.0037(18)
O14 0.076(2) 0.074(2) 0.0624(18) -0.0145(17) -0.0115(17) -0.0119(17)
C15 0.044(2) 0.055(2) 0.0414(19) -0.0003(17) -0.0009(17) 0.0015(18)
O15 0.0515(16) 0.075(2) 0.0414(14) 0.0057(13) -0.0033(13) 0.0059(15)
C16 0.075(3) 0.050(3) 0.082(3) -0.007(2) 0.008(3) 0.011(2)
O16 0.067(2) 0.133(3) 0.076(2) 0.005(2) -0.019(2) 0.022(2)
C18 0.067(3) 0.083(4) 0.090(4) 0.023(3) 0.016(3) -0.009(3)
C17 0.055(2) 0.061(3) 0.069(3) 0.002(2) 0.011(2) 0.008(2)
C19 0.057(3) 0.061(3) 0.093(4) -0.003(3) 0.002(3) -0.008(2)
C20 0.046(3) 0.079(3) 0.106(4) 0.009(3) 0.008(3) -0.002(2)
C21 0.075(3) 0.101(4) 0.056(3) 0.007(3) -0.012(3) 0.017(3)
C22 0.130(6) 0.179(8) 0.052(3) 0.009(4) -0.002(4) 0.032(5)
C23 0.070(3) 0.069(3) 0.052(2) -0.011(2) 0.001(2) 0.000(3)
C24 0.111(5) 0.108(5) 0.058(3) 0.004(3) 0.008(3) -0.025(4)
C25 0.040(2) 0.065(3) 0.077(3) 0.010(2) 0.009(2) 0.000(2)
C26 0.050(3) 0.073(3) 0.073(3) 0.008(2) 0.014(2) 0.002(2)
C27 0.090(4) 0.055(3) 0.061(3) 0.005(2) -0.022(3) -0.007(3)
C28 0.111(5) 0.082(4) 0.107(4) -0.008(4) -0.047(4) -0.023(4)
C30 0.100(5) 0.124(6) 0.281(13) -0.037(7) -0.111(7) 0.017(5)
C31 0.076(4) 0.096(4) 0.076(3) 0.025(3) -0.017(3) -0.012(3)
C32 0.114(5) 0.108(5) 0.076(3) 0.011(3) -0.030(4) -0.038(4)
C33 0.065(3) 0.059(3) 0.081(3) 0.015(3) 0.016(3) 0.011(3)
C34 0.067(3) 0.093(4) 0.148(6) 0.029(4) 0.023(4) 0.032(3)
C35 0.084(4) 0.066(3) 0.058(3) -0.017(2) -0.006(3) 0.008(3)
C36 0.119(5) 0.088(4) 0.077(3) -0.034(3) -0.014(4) -0.011(4)
C29 0.130(6) 0.109(6) 0.152(7) -0.044(5) 0.017(5) -0.046(5)

loop_
_atom_type_symbol
_atom_type_description
_atom_type_scat_dispersion_real
_atom_type_scat_dispersion_imag
_atom_type_scat_source
C C 0.0181 0.0091 'International Tables Vol C Tables 4.2.6.8 and 6.1.1.4'
H H 0.0000 0.0000 'International Tables Vol C Tables 4.2.6.8 and 6.1.1.4'
O O 0.0492 0.0322 'International Tables Vol C Tables 4.2.6.8 and 6.1.1.4'

loop_
_geom_angle_atom_site_label_1
_geom_angle_atom_site_label_2
_geom_angle_atom_site_label_3
_geom_angle
C23 O1 C2 121.8(3)
C2 C1 C15 108.9(3)
C2 C1 H1A 109.9
C15 C1 H1A 109.9
C2 C1 H1B 109.9
C15 C1 H1B 109.9
H1A C1 H1B 108.3
O1 C2 C1 105.6(3)
O1 C2 C16 111.3(3)
C1 C2 C16 112.9(4)
O1 C2 C3 108.3(3)
C1 C2 C3 102.5(3)
C16 C2 C3 115.4(4)
C3 O3 H3O 108(4)
O3 C3 C2 104.9(3)
O3 C3 C4 113.8(3)
C2 C3 C4 102.4(3)
O3 C3 H3 111.7
C2 C3 H3 111.7
C4 C3 H3 111.7
C25 O4 C5 117.2(3)
C3 C4 C5 114.0(3)
C3 C4 C15 103.6(3)
C5 C4 C15 117.1(3)
C3 C4 H4 107.2
C5 C4 H4 107.2
C15 C4 H4 107.2
O4 C5 C4 105.6(3)
O4 C5 C6 108.3(3)
C4 C5 C6 119.5(3)
O4 C5 H5 107.6
C4 C5 H5 107.6
C6 C5 H5 107.6
C35 O6 C6 120.6(4)
O6 C6 C17 113.2(3)
O6 C6 C5 107.6(3)
C17 C6 C5 109.6(3)
O6 C6 C7 102.2(3)
C17 C6 C7 111.4(3)
C5 C6 C7 112.6(3)
O8 C7 C8 108.6(3)
O8 C7 C6 107.1(3)
C8 C7 C6 114.7(3)
O8 C7 H7 108.8
C8 C7 H7 108.8
C6 C7 H7 108.8
C27 O8 C7 118.7(4)
O10 C8 C7 107.1(3)
O10 C8 C9 109.3(3)
C7 C8 C9 115.5(3)
O10 C8 H8 108.2
C7 C8 H8 108.2
C9 C8 H8 108.2
O12 C9 C10 107.5(3)
O12 C9 C8 109.1(3)
C10 C9 C8 117.2(4)
O12 C9 H9 107.6
C10 C9 H9 107.6
C8 C9 H9 107.6
C11 C10 C19 112.7(4)
C11 C10 C9 109.9(3)
C19 C10 C9 108.9(4)
C11 C10 C18 108.6(4)
C19 C10 C18 108.5(4)
C9 C10 C18 108.2(4)
C33 O10 C8 117.1(4)
C11 C12 C13 124.6(4)
C11 C12 H12 117.7
C13 C12 H12 117.7
C31 O12 C9 119.1(4)
C12 C11 C10 127.2(4)
C12 C11 H11 116.4
C10 C11 H11 116.4
C12 C13 C14 106.7(3)
C12 C13 C20 111.6(3)
C14 C13 C20 108.3(4)
C12 C13 H13 110.1
C14 C13 H13 110.1
C20 C13 H13 110.1
O14 C14 C15 122.3(4)
O14 C14 C13 118.7(4)
C15 C14 C13 119.1(4)
O15 C15 C14 107.4(3)
O15 C15 C1 112.6(3)
C14 C15 C1 112.0(3)
O15 C15 C4 105.9(3)
C14 C15 C4 115.4(3)
C1 C15 C4 103.5(3)
C21 O15 C15 119.7(3)
C2 C16 H16A 109.5
C2 C16 H16B 109.5
H16A C16 H16B 109.5
C2 C16 H16C 109.5
H16A C16 H16C 109.5
H16B C16 H16C 109.5
C10 C18 H18A 109.5
C10 C18 H18B 109.5
H18A C18 H18B 109.5
C10 C18 H18C 109.5
H18A C18 H18C 109.5
H18B C18 H18C 109.5
C6 C17 C26 112.8(4)
C6 C17 H17A 109.0
C26 C17 H17A 109.0
C6 C17 H17B 109.0
C26 C17 H17B 109.0
H17A C17 H17B 107.8
C10 C19 H19A 109.5
C10 C19 H19B 109.5
H19A C19 H19B 109.5
C10 C19 H19C 109.5
H19A C19 H19C 109.5
H19B C19 H19C 109.5
C13 C20 H20A 109.5
C13 C20 H20B 109.5
H20A C20 H20B 109.5
C13 C20 H20C 109.5
H20A C20 H20C 109.5
H20B C20 H20C 109.5
O16 C21 O15 124.2(5)
O16 C21 C22 126.6(5)
O15 C21 C22 109.2(5)
C21 C22 H22A 109.5
C21 C22 H22B 109.5
H22A C22 H22B 109.5
C21 C22 H22C 109.5
H22A C22 H22C 109.5
H22B C22 H22C 109.5
O2 C23 O1 125.0(4)
O2 C23 C24 124.2(4)
O1 C23 C24 110.9(4)
C23 C24 H24A 109.5
C23 C24 H24B 109.5
H24A C24 H24B 109.5
C23 C24 H24C 109.5
H24A C24 H24C 109.5
H24B C24 H24C 109.5
O5 C25 O4 117.7(5)
O5 C25 C26 126.8(4)
O4 C25 C26 115.4(4)
C25 C26 C17 109.6(4)
C25 C26 H26A 109.8
C17 C26 H26A 109.8
C25 C26 H26B 109.8
C17 C26 H26B 109.8
H26A C26 H26B 108.2
O9 C27 O8 123.6(5)
O9 C27 C28 125.2(5)
O8 C27 C28 111.2(5)
C29 C28 C27 108.6(5)
C29 C28 C30 112.6(7)
C27 C28 C30 115.3(5)
C29 C28 H28 106.6
C27 C28 H28 106.6
C30 C28 H28 106.6
C28 C30 H30A 109.5
C28 C30 H30B 109.5
H30A C30 H30B 109.5
C28 C30 H30C 109.5
H30A C30 H30C 109.5
H30B C30 H30C 109.5
O13 C31 O12 121.9(6)
O13 C31 C32 126.7(6)
O12 C31 C32 111.4(6)
C31 C32 H32A 109.5
C31 C32 H32B 109.5
H32A C32 H32B 109.5
C31 C32 H32C 109.5
H32A C32 H32C 109.5
H32B C32 H32C 109.5
O11 C33 O10 122.7(5)
O11 C33 C34 125.6(5)
O10 C33 C34 111.7(5)
C33 C34 H34A 109.5
C33 C34 H34B 109.5
H34A C34 H34B 109.5
C33 C34 H34C 109.5
H34A C34 H34C 109.5
H34B C34 H34C 109.5
O7 C35 O6 123.7(5)
O7 C35 C36 125.9(5)
O6 C35 C36 110.4(5)
C35 C36 H36A 109.5
C35 C36 H36B 109.5
H36A C36 H36B 109.5
C35 C36 H36C 109.5
H36A C36 H36C 109.5
H36B C36 H36C 109.5
C28 C29 H29A 109.5
C28 C29 H29B 109.5
H29A C29 H29B 109.5
C28 C29 H29C 109.5
H29A C29 H29C 109.5
H29B C29 H29C 109.5

loop_
_geom_bond_atom_site_label_1
_geom_bond_atom_site_label_2
_geom_bond_distance
O1 C23 1.339(5)
O1 C2 1.467(5)
C1 C2 1.506(6)
C1 C15 1.545(6)
C1 H1A 0.9700
C1 H1B 0.9700
O2 C23 1.197(5)
C2 C16 1.526(6)
C2 C3 1.534(6)
O3 C3 1.415(5)
O3 H3O 0.85(3)
C3 C4 1.541(5)
C3 H3 0.9800
O4 C25 1.352(5)
O4 C5 1.454(5)
C4 C5 1.548(5)
C4 C15 1.558(5)
C4 H4 0.9800
O5 C25 1.212(6)
C5 C6 1.555(6)
C5 H5 0.9800
O6 C35 1.367(6)
O6 C6 1.458(5)
C6 C17 1.537(6)
C6 C7 1.560(5)
O7 C35 1.194(6)
C7 O8 1.439(4)
C7 C8 1.536(5)
C7 H7 0.9800
O8 C27 1.360(6)
C8 O10 1.439(5)
C8 C9 1.539(6)
C8 H8 0.9800
C9 O12 1.449(5)
C9 C10 1.537(6)
C9 H9 0.9800
O9 C27 1.186(6)
C10 C11 1.517(6)
C10 C19 1.526(6)
C10 C18 1.541(6)
O10 C33 1.357(6)
C12 C11 1.325(6)
C12 C13 1.497(6)
C12 H12 0.9300
O12 C31 1.347(6)
C11 H11 0.9300
O11 C33 1.199(6)
C13 C14 1.537(6)
C13 C20 1.547(6)
C13 H13 0.9800
O13 C31 1.205(7)
C14 O14 1.213(5)
C14 C15 1.523(6)
C15 O15 1.454(5)
O15 C21 1.357(5)
C16 H16A 0.9600
C16 H16B 0.9600
C16 H16C 0.9600
O16 C21 1.196(6)
C18 H18A 0.9600
C18 H18B 0.9600
C18 H18C 0.9600
C17 C26 1.544(6)
C17 H17A 0.9700
C17 H17B 0.9700
C19 H19A 0.9600
C19 H19B 0.9600
C19 H19C 0.9600
C20 H20A 0.9600
C20 H20B 0.9600
C20 H20C 0.9600
C21 C22 1.507(8)
C22 H22A 0.9600
C22 H22B 0.9600
C22 H22C 0.9600
C23 C24 1.494(7)
C24 H24A 0.9600
C24 H24B 0.9600
C24 H24C 0.9600
C25 C26 1.467(7)
C26 H26A 0.9700
C26 H26B 0.9700
C27 C28 1.518(7)
C28 C29 1.487(8)
C28 C30 1.521(8)
C28 H28 0.9800
C30 H30A 0.9600
C30 H30B 0.9600
C30 H30C 0.9600
C31 C32 1.471(9)
C32 H32A 0.9600
C32 H32B 0.9600
C32 H32C 0.9600
C33 C34 1.470(7)
C34 H34A 0.9600
C34 H34B 0.9600
C34 H34C 0.9600
C35 C36 1.490(7)
C36 H36A 0.9600
C36 H36B 0.9600
C36 H36C 0.9600
C29 H29A 0.9600
C29 H29B 0.9600
C29 H29C 0.9600
